data_4332173
loop_
_publ_author_name
'Wicholas, Mark'
'Garrett, Andrew D.'
'Gleaves, Morgan'
'Morris, Aimee M.'
'Rehm, Melanie'
'Anderson, Oren P.'
'la Cour, Agnete'

_publ_section_title
;
 Size Discrimination in the Coordination Chemistry of an Isoindoline
 Pincer Ligand with Cd(II) and Zn(II)
;
_journal_issue 15
_journal_name_full 'Inorganic Chemistry'
_journal_page_first 5804
_journal_page_last 5811
_journal_paper_doi 10.1021/ic060051i
_journal_volume 45
_journal_year 2006
_chemical_formula_sum 'C43 H33 Cd Cl N10 O8.75'
_chemical_formula_weight 977.64
_chemical_name_systematic
; 

{(1,3-bis(4-methyl-2-pyridylimino)isoindolinato)(1,3-bis(4-methyl-2-

pyridylimino)isoindoline)}cadmium(II) perchlorate

;
_space_group_IT_number 14
_symmetry_cell_setting monoclinic
_symmetry_space_group_name_Hall '-P 2ybc'
_symmetry_space_group_name_H-M 'P 1 21/c 1'
_atom_sites_solution_hydrogens geom
_atom_sites_solution_primary direct
_atom_sites_solution_secondary difmap
_audit_creation_method SHELXL-97
_cell_angle_alpha 90.00
_cell_angle_beta 90.989(8)
_cell_angle_gamma 90.00
_cell_formula_units_Z 4
_cell_length_a 17.625(3)
_cell_length_b 10.768(2)
_cell_length_c 23.098(4)
_cell_measurement_temperature 165(2)
_cell_volume 4383.0(13)
_computing_cell_refinement 'Bruker SAINT software'
_computing_data_collection 'Bruker SMART software'
_computing_data_reduction 'Bruker SAINT software'
_computing_molecular_graphics 'Bruker SHELXTL software'
_computing_publication_material 'Bruker SHELXTL software'
_computing_structure_refinement 'SHELXL-97 (Sheldrick, 1997)'
_computing_structure_solution 'SHELXS-97 (Sheldrick, 1990)'
_diffrn_ambient_temperature 165(2)
_diffrn_measured_fraction_theta_full 0.997
_diffrn_measured_fraction_theta_max 0.997
_diffrn_measurement_device_type 'Bruker SMART CCD diffractometer'
_diffrn_measurement_method 'omega scans'
_diffrn_radiation_monochromator graphite
_diffrn_radiation_source 'fine-focus sealed tube'
_diffrn_radiation_type MoK\a
_diffrn_radiation_wavelength 0.71073
_diffrn_reflns_av_R_equivalents 0.0654
_diffrn_reflns_av_sigmaI/netI 0.0637
_diffrn_reflns_limit_h_max 19
_diffrn_reflns_limit_h_min -19
_diffrn_reflns_limit_k_max 11
_diffrn_reflns_limit_k_min -11
_diffrn_reflns_limit_l_max 25
_diffrn_reflns_limit_l_min -25
_diffrn_reflns_number 27000
_diffrn_reflns_theta_full 23.31
_diffrn_reflns_theta_max 23.31
_diffrn_reflns_theta_min 3.10
_exptl_absorpt_coefficient_mu 0.627
_exptl_absorpt_correction_T_max 0.9399
_exptl_absorpt_correction_T_min 0.8341
_exptl_absorpt_correction_type multi-scan
_exptl_absorpt_process_details 'SADABS, Sheldrick, G. M.'
_exptl_crystal_colour yellow
_exptl_crystal_density_diffrn 1.488
_exptl_crystal_density_method 'not measured'
_exptl_crystal_description prism
_exptl_crystal_F_000 1992
_exptl_crystal_size_max 0.30
_exptl_crystal_size_mid 0.15
_exptl_crystal_size_min 0.10
_refine_diff_density_max 1.096
_refine_diff_density_min -0.334
_refine_diff_density_rms 0.105
_refine_ls_extinction_method none
_refine_ls_goodness_of_fit_ref 1.056
_refine_ls_hydrogen_treatment constr
_refine_ls_matrix_type full
_refine_ls_number_parameters 596
_refine_ls_number_reflns 6286
_refine_ls_number_restraints 0
_refine_ls_restrained_S_all 1.056
_refine_ls_R_factor_all 0.0934
_refine_ls_R_factor_gt 0.0620
_refine_ls_shift/su_max 0.007
_refine_ls_shift/su_mean 0.000
_refine_ls_structure_factor_coef Fsqd
_refine_ls_weighting_details 'calc w=1/[\s^2^(Fo^2^)+(0.1061P)^2^+3.0364P] where P=(Fo^2^+2Fc^2^)/3'
_refine_ls_weighting_scheme calc
_refine_ls_wR_factor_gt 0.1685
_refine_ls_wR_factor_ref 0.1827
_reflns_number_gt 4510
_reflns_number_total 6286
_reflns_threshold_expression >2sigma(I)
_cod_data_source_file ic060051isup3.cif
_cod_data_source_block sadmw10
_cod_original_cell_volume 4383.1(14)
_cod_original_sg_symbol_H-M 'P 21/c'
_cod_database_code 4332173

loop_
_symmetry_equiv_pos_as_xyz
'x, y, z'
'-x, y+1/2, -z+1/2'
'-x, -y, -z'
'x, -y-1/2, z-1/2'

loop_
_atom_site_label
_atom_site_type_symbol
_atom_site_fract_x
_atom_site_fract_y
_atom_site_fract_z
_atom_site_U_iso_or_equiv
_atom_site_adp_type
_atom_site_occupancy
_atom_site_symmetry_multiplicity
_atom_site_calc_flag
_atom_site_refinement_flags
Cd Cd 0.75414(3) 0.33710(5) 0.38950(2) 0.0384(2) Uani 1 1 d .
N1 N 0.7790(3) 0.3974(6) 0.2925(2) 0.0425(15) Uani 1 1 d .
N2 N 0.9123(3) 0.3677(5) 0.2927(2) 0.0357(14) Uani 1 1 d .
H2 H 0.9510 0.3580 0.2695 0.043 Uiso 1 1 calc R
N3 N 0.8826(3) 0.3473(6) 0.3914(2) 0.0425(15) Uani 1 1 d .
N4 N 0.9080(3) 0.3379(5) 0.4963(2) 0.0426(14) Uani 1 1 d .
N5 N 0.7728(3) 0.2993(5) 0.4896(2) 0.0400(14) Uani 1 1 d .
C1 C 0.7159(4) 0.4309(7) 0.2626(3) 0.051(2) Uani 1 1 d .
H1A H 0.6694 0.4350 0.2827 0.062 Uiso 1 1 calc R
C2 C 0.7154(4) 0.4598(7) 0.2040(3) 0.052(2) Uani 1 1 d .
H2A H 0.6692 0.4804 0.1846 0.062 Uiso 1 1 calc R
C3 C 0.7826(4) 0.4585(6) 0.1741(3) 0.0437(18) Uani 1 1 d .
C4 C 0.8484(4) 0.4253(6) 0.2045(3) 0.0413(17) Uani 1 1 d .
H4A H 0.8958 0.4222 0.1855 0.050 Uiso 1 1 calc R
C5 C 0.8438(4) 0.3963(6) 0.2635(3) 0.0351(16) Uani 1 1 d .
C6 C 0.7859(5) 0.4898(7) 0.1109(3) 0.052(2) Uani 1 1 d .
H6A H 0.7348 0.5096 0.0962 0.078 Uiso 1 1 calc R
H6B H 0.8059 0.4185 0.0896 0.078 Uiso 1 1 calc R
H6C H 0.8192 0.5616 0.1055 0.078 Uiso 1 1 calc R
C7 C 0.9300(4) 0.3527(6) 0.3476(3) 0.0352(16) Uani 1 1 d .
C8 C 1.0100(4) 0.3421(6) 0.3678(3) 0.0331(15) Uani 1 1 d .
C9 C 1.0784(4) 0.3413(6) 0.3388(3) 0.0405(17) Uani 1 1 d .
H9A H 1.0804 0.3465 0.2978 0.049 Uiso 1 1 calc R
C10 C 1.1433(4) 0.3326(7) 0.3729(3) 0.0448(18) Uani 1 1 d .
H10A H 1.1911 0.3318 0.3546 0.054 Uiso 1 1 calc R
C11 C 1.1414(4) 0.3250(7) 0.4322(3) 0.0463(19) Uani 1 1 d .
H11B H 1.1877 0.3186 0.4538 0.056 Uiso 1 1 calc R
C12 C 1.0722(4) 0.3266(7) 0.4614(3) 0.049(2) Uani 1 1 d .
H12C H 1.0699 0.3218 0.5024 0.058 Uiso 1 1 calc R
C13 C 1.0081(4) 0.3355(7) 0.4270(3) 0.0400(17) Uani 1 1 d .
C14 C 0.9270(4) 0.3394(7) 0.4433(3) 0.0454(18) Uani 1 1 d .
C15 C 0.7090(4) 0.2877(7) 0.5195(3) 0.0473(19) Uani 1 1 d .
H15A H 0.6642 0.2634 0.4990 0.057 Uiso 1 1 calc R
C16 C 0.7039(4) 0.3086(7) 0.5782(3) 0.049(2) Uani 1 1 d .
H16B H 0.6567 0.2983 0.5969 0.058 Uiso 1 1 calc R
C17 C 0.7680(4) 0.3450(7) 0.6102(3) 0.0471(19) Uani 1 1 d .
C18 C 0.8356(4) 0.3544(6) 0.5805(3) 0.0423(18) Uani 1 1 d .
H18A H 0.8812 0.3765 0.6005 0.051 Uiso 1 1 calc R
C19 C 0.8362(4) 0.3312(7) 0.5211(3) 0.0422(17) Uani 1 1 d .
C20 C 0.7641(5) 0.3772(8) 0.6732(3) 0.057(2) Uani 1 1 d .
H20A H 0.8152 0.3951 0.6883 0.086 Uiso 1 1 calc R
H20B H 0.7426 0.3070 0.6944 0.086 Uiso 1 1 calc R
H20C H 0.7318 0.4504 0.6780 0.086 Uiso 1 1 calc R
N1A N 0.7314(3) 0.1410(5) 0.3480(3) 0.0425(15) Uani 1 1 d .
N2A N 0.5957(3) 0.1335(6) 0.3553(3) 0.0541(17) Uani 1 1 d .
N3A N 0.6266(3) 0.3402(5) 0.3892(3) 0.0435(15) Uani 1 1 d .
N4A N 0.6006(3) 0.5448(6) 0.4282(3) 0.0489(16) Uani 1 1 d .
N5A N 0.7329(3) 0.5494(5) 0.4087(2) 0.0406(14) Uani 1 1 d .
C1A C 0.7941(4) 0.0800(8) 0.3312(3) 0.055(2) Uani 1 1 d .
H1AA H 0.8417 0.1201 0.3367 0.066 Uiso 1 1 calc R
C2A C 0.7938(5) -0.0354(7) 0.3067(3) 0.050(2) Uani 1 1 d .
H2AA H 0.8402 -0.0736 0.2963 0.060 Uiso 1 1 calc R
C3A C 0.7255(5) -0.0965(7) 0.2971(3) 0.0488(19) Uani 1 1 d .
C4A C 0.6613(5) -0.0345(7) 0.3139(3) 0.054(2) Uani 1 1 d .
H4AA H 0.6130 -0.0722 0.3080 0.065 Uiso 1 1 calc R
C5A C 0.6655(4) 0.0821(7) 0.3393(3) 0.0437(18) Uani 1 1 d .
C6A C 0.7198(5) -0.2222(8) 0.2697(4) 0.064(2) Uani 1 1 d .
H6AA H 0.7709 -0.2531 0.2616 0.096 Uiso 1 1 calc R
H6AB H 0.6903 -0.2163 0.2335 0.096 Uiso 1 1 calc R
H6AC H 0.6946 -0.2794 0.2962 0.096 Uiso 1 1 calc R
C7A C 0.5790(4) 0.2433(7) 0.3749(3) 0.0460(19) Uani 1 1 d .
C8A C 0.4993(4) 0.2766(7) 0.3892(3) 0.0461(19) Uani 1 1 d .
C9A C 0.4313(4) 0.2118(8) 0.3816(4) 0.056(2) Uani 1 1 d .
H9AA H 0.4302 0.1302 0.3660 0.068 Uiso 1 1 calc R
C10A C 0.3661(4) 0.2715(8) 0.3979(4) 0.057(2) Uani 1 1 d .
H10B H 0.3188 0.2301 0.3933 0.068 Uiso 1 1 calc R
C11A C 0.3673(4) 0.3884(8) 0.4204(4) 0.057(2) Uani 1 1 d .
H11A H 0.3212 0.4262 0.4318 0.068 Uiso 1 1 calc R
C12A C 0.4357(4) 0.4534(8) 0.4270(3) 0.054(2) Uani 1 1 d .
H12A H 0.4371 0.5353 0.4423 0.065 Uiso 1 1 calc R
C13A C 0.5009(4) 0.3933(7) 0.4105(3) 0.0424(18) Uani 1 1 d .
C14A C 0.5812(4) 0.4349(7) 0.4103(3) 0.0430(18) Uani 1 1 d .
C15A C 0.7964(4) 0.6217(7) 0.4062(3) 0.0462(19) Uani 1 1 d .
H15B H 0.8416 0.5851 0.3922 0.055 Uiso 1 1 calc R
C16A C 0.7989(4) 0.7439(7) 0.4228(3) 0.0444(18) Uani 1 1 d .
H16A H 0.8446 0.7901 0.4194 0.053 Uiso 1 1 calc R
C17A C 0.7343(5) 0.7997(7) 0.4445(3) 0.0457(19) Uani 1 1 d .
C18A C 0.6703(4) 0.7280(7) 0.4456(3) 0.0477(19) Uani 1 1 d .
H18B H 0.6248 0.7623 0.4601 0.057 Uiso 1 1 calc R
C19A C 0.6704(4) 0.6061(7) 0.4258(3) 0.0442(18) Uani 1 1 d .
C20A C 0.7357(5) 0.9301(7) 0.4660(3) 0.061(2) Uani 1 1 d .
H20D H 0.6852 0.9531 0.4794 0.092 Uiso 1 1 calc R
H20E H 0.7504 0.9858 0.4346 0.092 Uiso 1 1 calc R
H20F H 0.7725 0.9372 0.4981 0.092 Uiso 1 1 calc R
Cl1 Cl 0.02890(11) 0.19035(18) 0.19038(10) 0.0574(6) Uani 1 1 d .
O1 O 0.0229(4) 0.1647(7) 0.1300(3) 0.087(2) Uani 1 1 d .
O2 O -0.0290(4) 0.1252(6) 0.2206(4) 0.106(3) Uani 1 1 d .
O3 O 0.0205(3) 0.3230(4) 0.2002(2) 0.0527(13) Uani 1 1 d .
O4 O 0.1029(3) 0.1564(6) 0.2112(3) 0.0744(18) Uani 1 1 d .
O21 O 0.5004(5) 0.6454(14) 0.2781(3) 0.168(6) Uani 1 1 d .
C21 C 0.5207(7) 0.540(2) 0.2305(9) 0.221(12) Uani 1 1 d .
C31 C 0.9856(9) 0.0040(13) 0.4155(7) 0.132(5) Uani 1 1 d .
O31 O 1.0194(12) -0.0990(15) 0.4413(6) 0.122(6) Uani 0.50 1 d P
O32 O 0.9262(10) 0.052(2) 0.4416(8) 0.137(7) Uani 0.50 1 d P
O41 O 0.4691(3) 0.8931(8) 0.4466(3) 0.095(3) Uani 1 1 d .
C41 C 0.4795(6) 0.7728(13) 0.4610(5) 0.101(4) Uani 1 1 d .
O51 O 0.5343(14) 0.962(2) 0.4544(10) 0.072(7) Uiso 0.25 1 d P
O52 O 0.4683(13) 0.782(2) 0.2967(10) 0.065(6) Uiso 0.25 1 d P
O53 O 0.4730(16) 0.898(3) 0.3921(14) 0.090(8) Uiso 0.25 1 d P
O54 O 0.5619(17) 0.623(3) 0.3190(12) 0.090(8) Uiso 0.25 1 d P
O55 O 0.428(2) 0.632(3) 0.2938(15) 0.113(10) Uiso 0.25 1 d P
O56 O 0.5363(16) 0.708(3) 0.3244(12) 0.086(8) Uiso 0.25 1 d P
O57 O 0.408(2) 0.948(3) 0.4494(14) 0.113(10) Uiso 0.25 1 d P

loop_
_atom_site_aniso_label
_atom_site_aniso_U_11
_atom_site_aniso_U_22
_atom_site_aniso_U_33
_atom_site_aniso_U_23
_atom_site_aniso_U_13
_atom_site_aniso_U_12
Cd 0.0249(3) 0.0488(4) 0.0414(3) -0.0009(3) 0.0000(2) 0.0032(3)
N1 0.033(3) 0.057(4) 0.037(3) 0.001(3) -0.005(3) 0.005(3)
N2 0.027(3) 0.050(4) 0.031(3) 0.003(3) 0.004(2) 0.007(3)
N3 0.026(3) 0.068(4) 0.033(3) 0.003(3) -0.001(3) 0.004(3)
N4 0.035(3) 0.051(4) 0.042(4) -0.003(3) 0.005(3) -0.002(3)
N5 0.030(3) 0.046(4) 0.045(4) 0.005(3) 0.004(3) 0.002(3)
C1 0.036(4) 0.071(6) 0.047(5) 0.005(4) -0.006(4) 0.011(4)
C2 0.036(4) 0.067(6) 0.052(5) 0.003(4) -0.011(4) 0.007(4)
C3 0.050(5) 0.037(4) 0.044(4) -0.007(3) -0.009(4) 0.000(3)
C4 0.036(4) 0.044(4) 0.043(4) 0.004(3) -0.004(3) 0.004(3)
C5 0.035(4) 0.040(4) 0.030(4) -0.001(3) -0.002(3) 0.004(3)
C6 0.059(5) 0.051(5) 0.046(5) 0.011(4) -0.012(4) -0.004(4)
C7 0.031(4) 0.034(4) 0.040(4) -0.003(3) 0.002(3) 0.006(3)
C8 0.027(4) 0.037(4) 0.035(4) 0.006(3) -0.005(3) -0.001(3)
C9 0.032(4) 0.052(5) 0.037(4) 0.003(4) -0.001(3) 0.006(3)
C10 0.029(4) 0.059(5) 0.046(5) 0.011(4) 0.007(3) 0.005(4)
C11 0.033(4) 0.056(5) 0.049(5) 0.005(4) -0.008(3) 0.003(4)
C12 0.028(4) 0.078(6) 0.040(4) 0.000(4) -0.006(3) 0.002(4)
C13 0.030(4) 0.054(5) 0.036(4) 0.006(4) 0.002(3) -0.002(3)
C14 0.034(4) 0.064(5) 0.039(4) 0.002(4) 0.000(3) 0.007(4)
C15 0.033(4) 0.061(5) 0.048(5) 0.014(4) -0.004(4) 0.000(4)
C16 0.036(4) 0.060(5) 0.050(5) 0.011(4) 0.010(4) 0.008(4)
C17 0.057(5) 0.039(4) 0.046(4) 0.001(4) 0.008(4) 0.013(4)
C18 0.047(4) 0.042(4) 0.038(4) 0.006(3) 0.003(3) 0.003(3)
C19 0.038(4) 0.044(4) 0.045(4) 0.005(4) 0.005(3) 0.007(3)
C20 0.069(6) 0.062(5) 0.041(5) 0.005(4) 0.013(4) 0.005(4)
N1A 0.035(3) 0.040(4) 0.053(4) 0.001(3) 0.003(3) 0.003(3)
N2A 0.042(4) 0.049(4) 0.071(5) -0.009(3) 0.007(3) 0.007(3)
N3A 0.031(3) 0.044(4) 0.056(4) -0.013(3) -0.001(3) 0.004(3)
N4A 0.039(4) 0.051(4) 0.056(4) -0.005(3) 0.005(3) 0.001(3)
N5A 0.030(3) 0.049(4) 0.043(4) -0.004(3) 0.002(3) -0.002(3)
C1A 0.035(4) 0.067(6) 0.062(5) 0.003(4) 0.006(4) 0.004(4)
C2A 0.052(5) 0.047(5) 0.052(5) -0.003(4) 0.000(4) 0.015(4)
C3A 0.055(5) 0.051(5) 0.040(4) -0.001(4) 0.000(4) 0.009(4)
C4A 0.050(5) 0.055(5) 0.057(5) -0.004(4) -0.001(4) -0.002(4)
C5A 0.037(4) 0.049(5) 0.045(4) -0.001(4) -0.003(3) 0.011(4)
C6A 0.068(6) 0.063(6) 0.060(6) -0.015(5) -0.006(5) 0.005(5)
C7A 0.035(4) 0.051(5) 0.053(5) -0.001(4) 0.004(4) 0.007(4)
C8A 0.026(4) 0.053(5) 0.060(5) 0.001(4) -0.006(3) 0.002(4)
C9A 0.037(5) 0.066(5) 0.066(6) 0.000(4) -0.001(4) -0.004(4)
C10A 0.025(4) 0.068(6) 0.077(6) 0.005(5) 0.002(4) -0.013(4)
C11A 0.031(4) 0.072(6) 0.068(6) 0.011(5) 0.010(4) 0.005(4)
C12A 0.036(4) 0.061(5) 0.066(5) 0.003(4) 0.010(4) 0.003(4)
C13A 0.031(4) 0.047(5) 0.049(4) 0.005(4) 0.002(3) 0.001(3)
C14A 0.028(4) 0.052(5) 0.049(5) -0.004(4) 0.003(3) 0.004(4)
C15A 0.034(4) 0.061(5) 0.043(4) 0.006(4) -0.005(3) 0.004(4)
C16A 0.045(5) 0.048(5) 0.041(4) 0.006(4) -0.007(3) -0.008(4)
C17A 0.060(5) 0.048(5) 0.028(4) 0.002(3) -0.009(4) -0.004(4)
C18A 0.042(5) 0.057(5) 0.044(5) -0.005(4) 0.008(4) 0.004(4)
C19A 0.033(4) 0.054(5) 0.046(4) 0.004(4) -0.002(3) 0.001(4)
C20A 0.080(6) 0.058(5) 0.045(5) -0.009(4) 0.000(4) -0.003(5)
Cl1 0.0439(12) 0.0547(13) 0.0738(15) -0.0144(10) 0.0065(10) 0.0012(9)
O1 0.062(4) 0.125(6) 0.074(4) -0.047(4) -0.004(3) 0.004(4)
O2 0.098(5) 0.072(4) 0.150(7) -0.022(5) 0.063(5) -0.033(4)
O3 0.052(3) 0.050(3) 0.057(3) 0.001(3) 0.008(3) 0.006(3)
O4 0.058(4) 0.082(4) 0.082(4) -0.003(3) -0.009(3) 0.020(3)
O21 0.057(5) 0.394(19) 0.052(4) -0.019(7) -0.003(4) -0.064(8)
C21 0.047(8) 0.40(3) 0.22(2) 0.16(2) 0.011(10) 0.045(13)
C31 0.122(11) 0.101(10) 0.172(14) -0.029(10) 0.031(10) 0.037(9)
O31 0.21(2) 0.078(10) 0.083(11) -0.013(9) 0.004(11) 0.035(12)
O32 0.088(12) 0.19(2) 0.132(15) 0.007(14) -0.044(11) -0.038(13)
O41 0.023(3) 0.128(6) 0.133(7) 0.072(5) -0.008(3) 0.002(4)
C41 0.051(6) 0.139(11) 0.112(9) 0.069(8) -0.006(6) -0.015(6)

loop_
_atom_type_symbol
_atom_type_description
_atom_type_scat_dispersion_real
_atom_type_scat_dispersion_imag
_atom_type_scat_source
C C 0.0033 0.0016 'International Tables Vol C Tables 4.2.6.8 and 6.1.1.4'
H H 0.0000 0.0000 'International Tables Vol C Tables 4.2.6.8 and 6.1.1.4'
N N 0.0061 0.0033 'International Tables Vol C Tables 4.2.6.8 and 6.1.1.4'
O O 0.0106 0.0060 'International Tables Vol C Tables 4.2.6.8 and 6.1.1.4'
Cl Cl 0.1484 0.1585 'International Tables Vol C Tables 4.2.6.8 and 6.1.1.4'
Cd Cd -0.8075 1.2024 'International Tables Vol C Tables 4.2.6.8 and 6.1.1.4'

loop_
_geom_angle_atom_site_label_1
_geom_angle_atom_site_label_2
_geom_angle_atom_site_label_3
_geom_angle
N3A Cd N3 176.3(2)
N3A Cd N1A 81.3(2)
N3 Cd N1A 102.4(2)
N3A Cd N5A 79.9(2)
N3 Cd N5A 96.4(2)
N1A Cd N5A 157.0(2)
N3A Cd N5 97.4(2)
N3 Cd N5 82.38(19)
N1A Cd N5 105.3(2)
N5A Cd N5 90.19(19)
N3A Cd N1 101.1(2)
N3 Cd N1 78.75(19)
N1A Cd N1 83.9(2)
N5A Cd N1 86.9(2)
N5 Cd N1 160.4(2)
C5 N1 C1 116.8(6)
C5 N1 Cd 130.1(4)
C1 N1 Cd 113.0(5)
C7 N2 C5 132.7(6)
C7 N2 H2 113.6
C5 N2 H2 113.6
C7 N3 C14 107.5(5)
C7 N3 Cd 129.1(4)
C14 N3 Cd 123.3(4)
C14 N4 C19 130.4(6)
C15 N5 C19 115.8(6)
C15 N5 Cd 114.7(5)
C19 N5 Cd 125.1(4)
N1 C1 C2 123.3(7)
N1 C1 H1A 118.3
C2 C1 H1A 118.3
C3 C2 C1 119.6(7)
C3 C2 H2A 120.2
C1 C2 H2A 120.2
C2 C3 C4 117.7(7)
C2 C3 C6 122.2(7)
C4 C3 C6 120.2(7)
C3 C4 C5 119.0(7)
C3 C4 H4A 120.5
C5 C4 H4A 120.5
N1 C5 C4 123.5(6)
N1 C5 N2 119.7(6)
C4 C5 N2 116.8(6)
C3 C6 H6A 109.5
C3 C6 H6B 109.5
H6A C6 H6B 109.5
C3 C6 H6C 109.5
H6A C6 H6C 109.5
H6B C6 H6C 109.5
N2 C7 N3 127.0(6)
N2 C7 C8 121.5(6)
N3 C7 C8 111.5(6)
C13 C8 C9 121.1(6)
C13 C8 C7 106.2(6)
C9 C8 C7 132.7(6)
C10 C9 C8 116.3(6)
C10 C9 H9A 121.8
C8 C9 H9A 121.8
C9 C10 C11 122.6(7)
C9 C10 H10A 118.7
C11 C10 H10A 118.7
C10 C11 C12 120.9(6)
C10 C11 H11B 119.5
C12 C11 H11B 119.5
C13 C12 C11 115.8(7)
C13 C12 H12C 122.1
C11 C12 H12C 122.1
C8 C13 C12 123.2(6)
C8 C13 C14 107.0(6)
C12 C13 C14 129.8(6)
N4 C14 N3 131.3(6)
N4 C14 C13 121.0(6)
N3 C14 C13 107.8(6)
N5 C15 C16 124.3(7)
N5 C15 H15A 117.9
C16 C15 H15A 117.9
C15 C16 C17 120.0(7)
C15 C16 H16B 120.0
C17 C16 H16B 120.0
C18 C17 C16 116.9(7)
C18 C17 C20 121.1(7)
C16 C17 C20 121.9(7)
C17 C18 C19 119.6(7)
C17 C18 H18A 120.2
C19 C18 H18A 120.2
N5 C19 N4 122.2(6)
N5 C19 C18 123.2(6)
N4 C19 C18 114.6(6)
C17 C20 H20A 109.5
C17 C20 H20B 109.5
H20A C20 H20B 109.5
C17 C20 H20C 109.5
H20A C20 H20C 109.5
H20B C20 H20C 109.5
C5A N1A C1A 116.1(6)
C5A N1A Cd 129.1(5)
C1A N1A Cd 114.8(5)
C7A N2A C5A 130.8(7)
C7A N3A C14A 106.8(6)
C7A N3A Cd 126.5(4)
C14A N3A Cd 126.2(5)
C14A N4A C19A 130.2(6)
C19A N5A C15A 115.8(6)
C19A N5A Cd 129.6(5)
C15A N5A Cd 114.3(5)
N1A C1A C2A 124.4(8)
N1A C1A H1AA 117.8
C2A C1A H1AA 117.8
C1A C2A C3A 119.7(7)
C1A C2A H2AA 120.1
C3A C2A H2AA 120.1
C4A C3A C2A 116.1(7)
C4A C3A C6A 120.6(8)
C2A C3A C6A 123.3(7)
C3A C4A C5A 121.3(8)
C3A C4A H4AA 119.3
C5A C4A H4AA 119.3
N1A C5A C4A 122.3(7)
N1A C5A N2A 122.4(7)
C4A C5A N2A 115.3(7)
C3A C6A H6AA 109.5
C3A C6A H6AB 109.5
H6AA C6A H6AB 109.5
C3A C6A H6AC 109.5
H6AA C6A H6AC 109.5
H6AB C6A H6AC 109.5
N2A C7A N3A 129.3(7)
N2A C7A C8A 120.9(7)
N3A C7A C8A 109.7(6)
C13A C8A C9A 121.6(7)
C13A C8A C7A 106.8(6)
C9A C8A C7A 131.5(8)
C10A C9A C8A 116.9(8)
C10A C9A H9AA 121.5
C8A C9A H9AA 121.5
C11A C10A C9A 121.9(7)
C11A C10A H10B 119.1
C9A C10A H10B 119.1
C10A C11A C12A 120.8(7)
C10A C11A H11A 119.6
C12A C11A H11A 119.6
C13A C12A C11A 117.1(8)
C13A C12A H12A 121.5
C11A C12A H12A 121.5
C8A C13A C12A 121.7(7)
C8A C13A C14A 107.1(6)
C12A C13A C14A 131.2(7)
N4A C14A N3A 129.1(6)
N4A C14A C13A 121.4(6)
N3A C14A C13A 109.5(6)
N5A C15A C16A 123.9(7)
N5A C15A H15B 118.0
C16A C15A H15B 118.0
C15A C16A C17A 119.6(7)
C15A C16A H16A 120.2
C17A C16A H16A 120.2
C18A C17A C16A 116.3(7)
C18A C17A C20A 122.4(7)
C16A C17A C20A 121.3(7)
C17A C18A C19A 121.4(7)
C17A C18A H18B 119.3
C19A C18A H18B 119.3
N5A C19A C18A 122.6(7)
N5A C19A N4A 122.0(7)
C18A C19A N4A 115.3(7)
C17A C20A H20D 109.5
C17A C20A H20E 109.5
H20D C20A H20E 109.5
C17A C20A H20F 109.5
H20D C20A H20F 109.5
H20E C20A H20F 109.5
O2 Cl1 O1 110.0(5)
O2 Cl1 O4 111.4(5)
O1 Cl1 O4 109.4(4)
O2 Cl1 O3 109.3(4)
O1 Cl1 O3 109.7(4)
O4 Cl1 O3 107.1(3)
O55 O21 O56 105(2)
O55 O21 O54 120.7(19)
O56 O21 O54 42.4(14)
O55 O21 C21 109.4(17)
O56 O21 C21 138.5(16)
O54 O21 C21 98.7(16)
O55 O21 O52 71.9(17)
O56 O21 O52 61.4(15)
O54 O21 O52 103.8(16)
C21 O21 O52 152.7(13)
O32 C31 O31 116.8(17)
O57 O41 O53 96(2)
O57 O41 C41 124.3(17)
O53 O41 C41 105.9(16)
O57 O41 O51 118(2)
O53 O41 O51 92.8(17)
C41 O41 O51 111.8(12)
O56 O52 O21 52.0(13)
O56 O52 O55 81.6(19)
O21 O52 O55 46.2(13)
O56 O54 O21 67(2)
O21 O55 O52 62.0(17)
O54 O56 O21 71(2)
O54 O56 O52 137(3)
O21 O56 O52 66.6(16)

loop_
_geom_bond_atom_site_label_1
_geom_bond_atom_site_label_2
_geom_bond_distance
Cd N3A 2.249(6)
Cd N3 2.266(5)
Cd N1A 2.350(6)
Cd N5A 2.359(6)
Cd N5 2.364(6)
Cd N1 2.382(6)
N1 C5 1.333(8)
N1 C1 1.348(8)
N2 C7 1.311(8)
N2 C5 1.407(8)
N2 H2 0.8800
N3 C7 1.325(9)
N3 C14 1.423(9)
N4 C14 1.275(9)
N4 C19 1.399(9)
N5 C15 1.336(9)
N5 C19 1.368(9)
C1 C2 1.389(10)
C1 H1A 0.9500
C2 C3 1.381(10)
C2 H2A 0.9500
C3 C4 1.393(9)
C3 C6 1.501(10)
C4 C5 1.401(9)
C4 H4A 0.9500
C6 H6A 0.9800
C6 H6B 0.9800
C6 H6C 0.9800
C7 C8 1.481(9)
C8 C13 1.369(9)
C8 C9 1.390(9)
C9 C10 1.380(9)
C9 H9A 0.9500
C10 C11 1.373(10)
C10 H10A 0.9500
C11 C12 1.404(10)
C11 H11B 0.9500
C12 C13 1.374(9)
C12 H12C 0.9500
C13 C14 1.486(10)
C15 C16 1.380(10)
C15 H15A 0.9500
C16 C17 1.395(11)
C16 H16B 0.9500
C17 C18 1.389(10)
C17 C20 1.499(10)
C18 C19 1.395(10)
C18 H18A 0.9500
C20 H20A 0.9800
C20 H20B 0.9800
C20 H20C 0.9800
N1A C5A 1.335(9)
N1A C1A 1.350(9)
N2A C7A 1.302(9)
N2A C5A 1.404(9)
N3A C7A 1.375(9)
N3A C14A 1.390(9)
N4A C14A 1.297(9)
N4A C19A 1.397(9)
N5A C19A 1.326(9)
N5A C15A 1.366(9)
C1A C2A 1.365(11)
C1A H1AA 0.9500
C2A C3A 1.386(11)
C2A H2AA 0.9500
C3A C4A 1.376(10)
C3A C6A 1.496(11)
C4A C5A 1.387(10)
C4A H4AA 0.9500
C6A H6AA 0.9800
C6A H6AB 0.9800
C6A H6AC 0.9800
C7A C8A 1.492(10)
C8A C13A 1.351(11)
C8A C9A 1.394(10)
C9A C10A 1.376(11)
C9A H9AA 0.9500
C10A C11A 1.361(12)
C10A H10B 0.9500
C11A C12A 1.400(11)
C11A H11A 0.9500
C12A C13A 1.378(10)
C12A H12A 0.9500
C13A C14A 1.484(10)
C15A C16A 1.371(10)
C15A H15B 0.9500
C16A C17A 1.389(10)
C16A H16A 0.9500
C17A C18A 1.369(10)
C17A C20A 1.490(11)
C18A C19A 1.389(10)
C18A H18B 0.9500
C20A H20D 0.9800
C20A H20E 0.9800
C20A H20F 0.9800
Cl1 O2 1.430(7)
Cl1 O1 1.423(6)
Cl1 O4 1.429(6)
Cl1 O3 1.454(5)
O21 O55 1.34(4)
O21 O56 1.41(3)
O21 O54 1.45(3)
O21 C21 1.63(3)
O21 O52 1.64(3)
C31 O32 1.32(2)
C31 O31 1.39(2)
O41 O57 1.24(3)
O41 O53 1.26(3)
O41 C41 1.350(14)
O41 O51 1.37(2)
O52 O56 1.57(4)
O52 O55 1.76(4)
O54 O56 1.03(3)
